data_7226611
loop_
_publ_author_name
'Shao, Jiang-Yang'
'Li, Dongmei'
'Tang, Kun'
'Zhong, Yu-Wu'
'Meng, Qingbo'

_publ_section_title
;
 Simple Biphenyl or Carbazole Derivatives with Four Di(anisyl)amino
 Substituents as Efficient Hole-Transporting Materials for Perovskite
 Solar Cells
;
_journal_name_full 'RSC Adv.'
_journal_paper_doi 10.1039/C6RA20614J
_journal_year 2016
_chemical_formula_sum 'C16 H24 N2 O5 S2'
_chemical_formula_weight 388.49
_chemical_melting_point 342.0(10)
_chemical_name_systematic
; 
 1,4,7,10,13-Pentaoxa-16,19-dithiacycloheneicos-17-ene-17,18-dicarbonitrile 
;
_space_group_IT_number 14
_symmetry_cell_setting monoclinic
_symmetry_space_group_name_Hall '-P 2ybc'
_symmetry_space_group_name_H-M 'P 1 21/c 1'
_atom_sites_solution_hydrogens geom
_atom_sites_solution_primary direct
_atom_sites_solution_secondary difmap
_audit_block_doi 10.5517/cc3d07q
_audit_creation_method SHELXL
_audit_update_record
;
1997-07-30 deposited with the CCDC.
2016-09-22 downloaded from the CCDC.
;
_cell_angle_alpha 90.00
_cell_angle_beta 99.270(10)
_cell_angle_gamma 90.00
_cell_formula_units_Z 4
_cell_length_a 11.9350(10)
_cell_length_b 19.7520(10)
_cell_length_c 8.3620(10)
_cell_measurement_reflns_used 46
_cell_measurement_temperature 298(2)
_cell_measurement_theta_max 28.124
_cell_measurement_theta_min 7.082
_cell_volume 1945.5(3)
_computing_cell_refinement 'Siemens XSCANS'
_computing_data_collection 'Siemens XSCANS'
_computing_data_reduction 'Siemens XSCANS'
_computing_molecular_graphics 'Siemens SHELXTL'
_computing_publication_material 'SHELXL-93 (Sheldrick, 1993)'
_computing_structure_refinement 'SHELXL-93 (Sheldrick, 1993)'
_computing_structure_solution 'Siemens SHELXTL'
_diffrn_ambient_temperature 298(2)
_diffrn_measurement_device 'Siemens P4'
_diffrn_measurement_method '\w scans'
_diffrn_radiation_monochromator graphite
_diffrn_radiation_source 'normal-focus sealed tube'
_diffrn_radiation_type MoK\a
_diffrn_radiation_wavelength 0.71073
_diffrn_reflns_av_R_equivalents 0.0249
_diffrn_reflns_av_sigmaI/netI 0.0459
_diffrn_reflns_limit_h_max 13
_diffrn_reflns_limit_h_min -13
_diffrn_reflns_limit_k_max 0
_diffrn_reflns_limit_k_min -22
_diffrn_reflns_limit_l_max 9
_diffrn_reflns_limit_l_min 0
_diffrn_reflns_number 2733
_diffrn_reflns_theta_max 22.50
_diffrn_reflns_theta_min 2.01
_diffrn_standards_decay_% 4.91
_diffrn_standards_interval_count 97
_diffrn_standards_number 3
_exptl_absorpt_coefficient_mu 0.301
_exptl_crystal_colour colourless
_exptl_crystal_density_diffrn 1.326
_exptl_crystal_density_meas ?
_exptl_crystal_description 'part of neadle'
_exptl_crystal_F_000 824
_exptl_crystal_size_max 0.74
_exptl_crystal_size_mid 0.46
_exptl_crystal_size_min 0.3
_refine_diff_density_max 0.219
_refine_diff_density_min -0.236
_refine_diff_density_rms 0.055
_refine_ls_extinction_method none
_refine_ls_goodness_of_fit_all 1.038
_refine_ls_goodness_of_fit_obs 1.062
_refine_ls_matrix_type full
_refine_ls_number_parameters 226
_refine_ls_number_reflns 2526
_refine_ls_number_restraints 0
_refine_ls_restrained_S_all 1.039
_refine_ls_restrained_S_obs 1.062
_refine_ls_R_factor_all 0.0521
_refine_ls_R_factor_obs 0.0426
_refine_ls_shift/esd_max 0.002
_refine_ls_shift/esd_mean 0.000
_refine_ls_structure_factor_coef Fsqd
_refine_ls_weighting_details 'w=1/[\s^2^(Fo^2^)+(0.0456P)^2^+0.5081P] where P=(Fo^2^+2Fc^2^)/3'
_refine_ls_weighting_scheme calc
_refine_ls_wR_factor_all 0.1120
_refine_ls_wR_factor_obs 0.1038
_reflns_number_observed 2114
_reflns_number_total 2527
_reflns_observed_criterion >2sigma(I)
_cod_data_source_file c6ra20614j2.cif
_cod_data_source_block Z21
_cod_depositor_comments
;
The following automatic conversions were performed:

'_chemical_melting_point' value '341-343' was changed to '342.0(10)'
- the average value was taken and precision was estimated.

'_symmetry_cell_setting' value 'Monoclinic' changed to 'monoclinic'
according to
/usr/data/users/saulius/crontab/automatic-downloads/rss-feeds/RSC/lib/dictionaries/cif_core.dic
dictionary named 'cif_core.dic' version 2.4.2 from 2011-04-26.

'_exptl_crystal_density_meas' value 'not' was changed to '?' - the
value is perceived as not measured.

'_refine_ls_weighting_scheme' value 'calc
w=1/[\s^2^(Fo^2^)+(0.0456P)^2^+0.5081P] where P=(Fo^2^+2Fc^2^)/3' was
changed to 'calc'. New tag '_refine_ls_weighting_details' was
created. The value of the new tag was set to
'w=1/[\s^2^(Fo^2^)+(0.0456P)^2^+0.5081P] where P=(Fo^2^+2Fc^2^)/3'.

Automatic conversion script
Id: cif_fix_values 4268 2015-11-12 08:31:59Z antanas 
;
_cod_original_sg_symbol_H-M P2(1)/c
_cod_database_code 7226611

loop_
_symmetry_equiv_pos_as_xyz
'x, y, z'
'-x, y+1/2, -z+1/2'
'-x, -y, -z'
'x, -y-1/2, z-1/2'

loop_
_atom_site_aniso_label
_atom_site_aniso_U_11
_atom_site_aniso_U_22
_atom_site_aniso_U_33
_atom_site_aniso_U_23
_atom_site_aniso_U_13
_atom_site_aniso_U_12
S1 0.0600(5) 0.0336(4) 0.0946(6) -0.0023(4) 0.0388(4) -0.0019(3)
S2 0.0465(4) 0.0433(4) 0.0798(6) -0.0097(4) 0.0260(4) -0.0029(3)
O1 0.0532(11) 0.0603(12) 0.0582(12) -0.0188(10) 0.0077(10) -0.0022(10)
O2 0.0521(12) 0.0643(13) 0.0767(15) -0.0068(11) 0.0233(11) -0.0151(10)
O3 0.071(2) 0.098(2) 0.111(2) -0.058(2) 0.0371(15) -0.0203(14)
O4 0.0565(12) 0.0451(11) 0.0819(14) -0.0119(10) 0.0229(11) -0.0075(9)
O5 0.0521(12) 0.0364(10) 0.0746(13) -0.0010(9) 0.0025(10) 0.0020(8)
N1 0.060(2) 0.0495(15) 0.103(2) 0.0026(14) 0.038(2) 0.0047(13)
N2 0.059(2) 0.044(2) 0.129(3) 0.007(2) 0.033(2) 0.0027(13)
C1 0.0369(14) 0.0365(14) 0.0438(15) 0.0024(11) 0.0066(11) 0.0038(11)
C2 0.0359(14) 0.0338(15) 0.049(2) 0.0026(11) 0.0061(11) 0.0022(11)
C3 0.049(2) 0.045(2) 0.075(2) 0.0067(14) 0.027(2) -0.0018(12)
C4 0.058(2) 0.045(2) 0.084(2) -0.0158(15) 0.031(2) -0.0098(14)
C5 0.080(2) 0.065(2) 0.055(2) -0.010(2) 0.011(2) -0.033(2)
C6 0.052(2) 0.088(2) 0.053(2) 0.004(2) 0.0004(14) -0.028(2)
C7 0.040(2) 0.085(2) 0.077(2) -0.009(2) 0.0102(15) -0.001(2)
C8 0.058(2) 0.062(2) 0.099(3) -0.011(2) 0.016(2) 0.011(2)
C9 0.073(2) 0.069(2) 0.074(2) 0.004(2) -0.002(2) -0.022(2)
C10 0.052(2) 0.047(2) 0.085(2) -0.012(2) 0.012(2) -0.0001(14)
C11 0.061(2) 0.0384(15) 0.074(2) 0.0053(14) 0.019(2) 0.0039(13)
C12 0.059(2) 0.0320(15) 0.074(2) 0.0015(13) 0.017(2) -0.0037(13)
C13 0.047(2) 0.042(2) 0.097(2) 0.009(2) 0.010(2) -0.0053(13)
C14 0.044(2) 0.042(2) 0.084(2) 0.0095(14) 0.0207(15) 0.0002(12)
C15 0.043(2) 0.0356(14) 0.061(2) 0.0068(12) 0.0143(14) -0.0010(12)
C16 0.039(2) 0.040(2) 0.070(2) 0.0065(14) 0.0180(13) 0.0004(12)

loop_
_atom_site_label
_atom_site_type_symbol
_atom_site_fract_x
_atom_site_fract_y
_atom_site_fract_z
_atom_site_U_iso_or_equiv
_atom_site_thermal_displace_type
_atom_site_occupancy
_atom_site_calc_flag
_atom_site_refinement_flags
S1 S 0.12296(7) 0.91495(3) 0.17191(11) 0.0598(3) Uani 1 d .
S2 S 0.30173(6) 1.00897(4) 0.05247(10) 0.0548(2) Uani 1 d .
O1 O 0.5520(2) 1.03345(10) 0.2386(2) 0.0574(5) Uani 1 d .
O2 O 0.6483(2) 0.91831(10) 0.4224(3) 0.0629(6) Uani 1 d .
O3 O 0.5624(2) 0.78265(13) 0.2905(3) 0.0909(8) Uani 1 d .
O4 O 0.3368(2) 0.72606(9) 0.2968(3) 0.0599(5) Uani 1 d .
O5 O 0.1115(2) 0.78285(9) 0.3197(2) 0.0552(5) Uani 1 d .
N1 N -0.0545(2) 1.05178(12) 0.3116(4) 0.0681(8) Uani 1 d .
N2 N 0.1688(2) 1.17228(14) 0.1536(4) 0.0753(8) Uani 1 d .
C1 C 0.1111(2) 1.00217(12) 0.1877(3) 0.0390(6) Uani 1 d .
C2 C 0.1911(2) 1.04331(12) 0.1394(3) 0.0397(6) Uani 1 d .
C3 C 0.3999(2) 1.07914(14) 0.0530(4) 0.0544(7) Uani 1 d .
H3A H 0.4463(2) 1.07145(14) -0.0305(4) 0.080 Uiso 1 calc R
H3B H 0.3568(2) 1.12030(14) 0.0255(4) 0.080 Uiso 1 calc R
C4 C 0.4768(3) 1.08937(14) 0.2123(4) 0.0602(8) Uani 1 d .
H4A H 0.5195(3) 1.13104(14) 0.2099(4) 0.080 Uiso 1 calc R
H4B H 0.4322(3) 1.09247(14) 0.2993(4) 0.080 Uiso 1 calc R
C5 C 0.6286(3) 1.0375(2) 0.3869(4) 0.0666(9) Uani 1 d .
H5A H 0.5869(3) 1.0373(2) 0.4773(4) 0.080 Uiso 1 calc R
H5B H 0.6715(3) 1.0794(2) 0.3908(4) 0.080 Uiso 1 calc R
C6 C 0.7077(3) 0.9783(2) 0.3992(4) 0.0652(9) Uani 1 d .
H6A H 0.7407(3) 0.9747(2) 0.3008(4) 0.080 Uiso 1 calc R
H6B H 0.7689(3) 0.9849(2) 0.4894(4) 0.080 Uiso 1 calc R
C7 C 0.7121(3) 0.8587(2) 0.4097(4) 0.0672(9) Uani 1 d .
H7A H 0.7793(3) 0.8588(2) 0.4921(4) 0.080 Uiso 1 calc R
H7B H 0.7363(3) 0.8572(2) 0.3044(4) 0.080 Uiso 1 calc R
C8 C 0.6416(3) 0.7978(2) 0.4305(5) 0.0726(9) Uani 1 d .
H8A H 0.6913(3) 0.7591(2) 0.4571(5) 0.080 Uiso 1 calc R
H8B H 0.6012(3) 0.8054(2) 0.5206(5) 0.080 Uiso 1 calc R
C9 C 0.4596(3) 0.8193(2) 0.2759(4) 0.0734(10) Uani 1 d .
H9A H 0.4269(3) 0.8221(2) 0.1621(4) 0.080 Uiso 1 calc R
H9B H 0.4763(3) 0.8651(2) 0.3146(4) 0.080 Uiso 1 calc R
C10 C 0.3743(2) 0.78962(14) 0.3659(4) 0.0615(8) Uani 1 d .
H10A H 0.4075(2) 0.78351(14) 0.4787(4) 0.080 Uiso 1 calc R
H10B H 0.3102(2) 0.82012(14) 0.3613(4) 0.080 Uiso 1 calc R
C11 C 0.2490(3) 0.69559(13) 0.3677(4) 0.0568(8) Uani 1 d .
H11A H 0.2568(3) 0.70926(13) 0.4803(4) 0.080 Uiso 1 calc R
H11B H 0.2574(3) 0.64678(13) 0.3649(4) 0.080 Uiso 1 calc R
C12 C 0.1329(2) 0.71413(13) 0.2838(4) 0.0542(7) Uani 1 d .
H12A H 0.1281(2) 0.70828(13) 0.1677(4) 0.080 Uiso 1 calc R
H12B H 0.0768(2) 0.68503(13) 0.3207(4) 0.080 Uiso 1 calc R
C13 C 0.0059(2) 0.80719(13) 0.2426(4) 0.0620(8) Uani 1 d .
H13A H -0.0551(2) 0.78711(13) 0.2905(4) 0.080 Uiso 1 calc R
H13B H -0.0055(2) 0.79602(13) 0.1282(4) 0.080 Uiso 1 calc R
C14 C 0.0075(2) 0.88303(13) 0.2656(4) 0.0553(8) Uani 1 d .
H14A H 0.0193(2) 0.89423(13) 0.3801(4) 0.080 Uiso 1 calc R
H14B H -0.0640(2) 0.90265(13) 0.2148(4) 0.080 Uiso 1 calc R
C15 C 0.0188(2) 1.03055(13) 0.2551(3) 0.0458(7) Uani 1 d .
C16 C 0.1781(2) 1.11472(14) 0.1486(4) 0.0483(7) Uani 1 d .

loop_
_atom_type_symbol
_atom_type_description
_atom_type_scat_dispersion_real
_atom_type_scat_dispersion_imag
_atom_type_scat_source
C C 0.0033 0.0016 'International Tables Vol C Tables 4.2.6.8 and 6.1.1.4'
H H 0.0000 0.0000 'International Tables Vol C Tables 4.2.6.8 and 6.1.1.4'
N N 0.0061 0.0033 'International Tables Vol C Tables 4.2.6.8 and 6.1.1.4'
O O 0.0106 0.0060 'International Tables Vol C Tables 4.2.6.8 and 6.1.1.4'
S S 0.1246 0.1234 'International Tables Vol C Tables 4.2.6.8 and 6.1.1.4'

loop_
_citation_id
_citation_doi
_citation_year
1 10.1002/(SICI)1521-3749(199808)624:8<1376::AID-ZAAC1376>3.3.CO;2-N 1998

loop_
_geom_angle_atom_site_label_1
_geom_angle_atom_site_label_2
_geom_angle_atom_site_label_3
_geom_angle
C1 S1 C14 103.66(12)
C2 S2 C3 103.54(12)
C4 O1 C5 113.2(2)
C6 O2 C7 113.6(2)
C9 O3 C8 114.8(2)
C11 O4 C10 114.2(2)
C13 O5 C12 114.1(2)
C2 C1 C15 120.2(2)
C2 C1 S1 120.0(2)
C15 C1 S1 119.8(2)
C1 C2 C16 119.2(2)
C1 C2 S2 120.3(2)
C16 C2 S2 120.3(2)
C4 C3 S2 114.0(2)
C4 C3 H3A 108.8(2)
S2 C3 H3A 108.76(10)
C4 C3 H3B 108.8(2)
S2 C3 H3B 108.76(9)
H3A C3 H3B 107.7
O1 C4 C3 108.3(2)
O1 C4 H4A 110.05(14)
C3 C4 H4A 110.0(2)
O1 C4 H4B 110.0(2)
C3 C4 H4B 110.0(2)
H4A C4 H4B 108.4
O1 C5 C6 109.0(2)
O1 C5 H5A 109.9(2)
C6 C5 H5A 109.9(2)
O1 C5 H5B 109.87(15)
C6 C5 H5B 109.9(2)
H5A C5 H5B 108.3
O2 C6 C5 109.9(2)
O2 C6 H6A 109.7(2)
C5 C6 H6A 109.7(2)
O2 C6 H6B 109.7(2)
C5 C6 H6B 109.7(2)
H6A C6 H6B 108.2
O2 C7 C8 109.9(2)
O2 C7 H7A 109.7(2)
C8 C7 H7A 109.7(2)
O2 C7 H7B 109.7(2)
C8 C7 H7B 109.7(2)
H7A C7 H7B 108.2
O3 C8 C7 112.8(3)
O3 C8 H8A 109.0(2)
C7 C8 H8A 109.0(2)
O3 C8 H8B 109.0(2)
C7 C8 H8B 109.0(2)
H8A C8 H8B 107.8
O3 C9 C10 114.3(3)
O3 C9 H9A 108.7(2)
C10 C9 H9A 108.7(2)
O3 C9 H9B 108.7(2)
C10 C9 H9B 108.7(2)
H9A C9 H9B 107.6
O4 C10 C9 109.9(3)
O4 C10 H10A 109.7(2)
C9 C10 H10A 109.7(2)
O4 C10 H10B 109.68(14)
C9 C10 H10B 109.7(2)
H10A C10 H10B 108.2
O4 C11 C12 113.1(2)
O4 C11 H11A 108.97(15)
C12 C11 H11A 109.0(2)
O4 C11 H11B 108.97(13)
C12 C11 H11B 108.97(15)
H11A C11 H11B 107.8
O5 C12 C11 108.6(2)
O5 C12 H12A 110.0(2)
C11 C12 H12A 110.0(2)
O5 C12 H12B 109.96(14)
C11 C12 H12B 110.0(2)
H12A C12 H12B 108.3
O5 C13 C14 106.8(2)
O5 C13 H13A 110.4(2)
C14 C13 H13A 110.4(2)
O5 C13 H13B 110.4(2)
C14 C13 H13B 110.4(2)
H13A C13 H13B 108.6
C13 C14 S1 106.6(2)
C13 C14 H14A 110.4(2)
S1 C14 H14A 110.40(10)
C13 C14 H14B 110.4(2)
S1 C14 H14B 110.40(10)
H14A C14 H14B 108.6
N1 C15 C1 178.2(3)
N2 C16 C2 178.8(3)

loop_
_geom_bond_atom_site_label_1
_geom_bond_atom_site_label_2
_geom_bond_distance
S1 C1 1.735(3)
S1 C14 1.806(3)
S2 C2 1.744(3)
S2 C3 1.815(3)
O1 C4 1.418(3)
O1 C5 1.420(4)
O2 C6 1.411(3)
O2 C7 1.416(4)
O3 C9 1.413(4)
O3 C8 1.413(4)
O4 C11 1.418(3)
O4 C10 1.424(3)
O5 C13 1.405(3)
O5 C12 1.422(3)
N1 C15 1.140(3)
N2 C16 1.144(3)
C1 C2 1.364(3)
C1 C15 1.430(4)
C2 C16 1.422(4)
C3 C4 1.505(4)
C3 H3A 0.97
C3 H3B 0.97
C4 H4A 0.97
C4 H4B 0.97
C5 C6 1.496(5)
C5 H5A 0.97
C5 H5B 0.97
C6 H6A 0.97
C6 H6B 0.97
C7 C8 1.494(4)
C7 H7A 0.97
C7 H7B 0.97
C8 H8A 0.97
C8 H8B 0.97
C9 C10 1.481(4)
C9 H9A 0.97
C9 H9B 0.97
C10 H10A 0.97
C10 H10B 0.97
C11 C12 1.493(4)
C11 H11A 0.97
C11 H11B 0.97
C12 H12A 0.97
C12 H12B 0.97
C13 C14 1.510(4)
C13 H13A 0.97
C13 H13B 0.97
C14 H14A 0.97
C14 H14B 0.97

loop_
_geom_torsion_atom_site_label_1
_geom_torsion_atom_site_label_2
_geom_torsion_atom_site_label_3
_geom_torsion_atom_site_label_4
_geom_torsion
_geom_torsion_publ_flag
C14 S1 C1 C2 175.0(2) ?
C14 S1 C1 C15 -3.4(3) ?
C15 C1 C2 C16 -3.5(4) ?
S1 C1 C2 C16 178.1(2) ?
C15 C1 C2 S2 -178.4(2) ?
S1 C1 C2 S2 3.2(3) ?
C3 S2 C2 C1 -167.5(2) ?
C3 S2 C2 C16 17.7(3) ?
C2 S2 C3 C4 82.1(2) y
C5 O1 C4 C3 -179.7(2) ?
S2 C3 C4 O1 67.7(3) y
C4 O1 C5 C6 -177.1(2) ?
C7 O2 C6 C5 170.5(3) ?
O1 C5 C6 O2 -69.8(3) y
C6 O2 C7 C8 -178.2(3) ?
C9 O3 C8 C7 -84.0(3) ?
O2 C7 C8 O3 77.3(3) y
C8 O3 C9 C10 -84.0(4) ?
C11 O4 C10 C9 -175.9(3) ?
O3 C9 C10 O4 -66.3(4) y
C10 O4 C11 C12 91.4(3) ?
C13 O5 C12 C11 177.8(2) ?
O4 C11 C12 O5 -71.8(3) y
C12 O5 C13 C14 -168.6(2) ?
O5 C13 C14 S1 60.2(3) y
C1 S1 C14 C13 174.9(2) y
C2 C1 C15 N1 -142.4(95) ?
S1 C1 C15 N1 36.0(97) ?
C1 C2 C16 N2 -152.5(146) ?
S2 C2 C16 N2 22.4(148) ?
